data_4077587
loop_
_publ_author_name
'Chui, Kwoli'
'Li, Hung-Wing'
'Xie, Zuowei'

_publ_section_title
;
 Synthesis and Structural Characterization ofcloso-exo,exo-nido,
 andpseudoclosoGroup 1 Carborane Compounds of the C2B10System
;
_journal_issue 25
_journal_name_full Organometallics
_journal_page_first 5447
_journal_paper_doi 10.1021/om000547m
_journal_volume 19
_journal_year 2000
_chemical_formula_sum 'C36 H65 B10 K O8'
_chemical_formula_weight 773.08
_chemical_name_systematic
; 
 ? 
;
_space_group_IT_number 26
_symmetry_cell_setting orthorhombic
_symmetry_space_group_name_Hall 'P 2c -2'
_symmetry_space_group_name_H-M 'P m c 21'
_atom_sites_solution_hydrogens geom
_atom_sites_solution_primary direct
_atom_sites_solution_secondary difmap
_audit_creation_method SHELXL-97
_cell_angle_alpha 90.00
_cell_angle_beta 90.00
_cell_angle_gamma 90.00
_cell_formula_units_Z 4
_cell_length_a 23.7934(15)
_cell_length_b 10.3680(6)
_cell_length_c 18.3065(11)
_cell_measurement_temperature 293(2)
_cell_volume 4516.0(5)
_computing_structure_refinement 'SHELXL-97 (Sheldrick, 1997)'
_computing_structure_solution 'SHELXS-97 (Sheldrick, 1990)'
_diffrn_ambient_temperature 293(2)
_diffrn_measured_fraction_theta_full 0.998
_diffrn_measured_fraction_theta_max 0.998
_diffrn_radiation_monochromator graphite
_diffrn_radiation_source 'fine-focus sealed tube'
_diffrn_radiation_type MoK\a
_diffrn_radiation_wavelength 0.71073
_diffrn_reflns_av_R_equivalents 0.0960
_diffrn_reflns_av_sigmaI/netI 0.1406
_diffrn_reflns_limit_h_max 27
_diffrn_reflns_limit_h_min -28
_diffrn_reflns_limit_k_max 9
_diffrn_reflns_limit_k_min -12
_diffrn_reflns_limit_l_max 21
_diffrn_reflns_limit_l_min -21
_diffrn_reflns_number 24392
_diffrn_reflns_theta_full 25.00
_diffrn_reflns_theta_max 25.00
_diffrn_reflns_theta_min 0.86
_exptl_absorpt_coefficient_mu 0.162
_exptl_absorpt_correction_T_max 1.0000
_exptl_absorpt_correction_T_min 0.9871
_exptl_absorpt_correction_type abscor
_exptl_crystal_colour colorless
_exptl_crystal_density_diffrn 1.137
_exptl_crystal_density_method 'not measured'
_exptl_crystal_description prism
_exptl_crystal_F_000 1656
_exptl_crystal_size_max 0.52
_exptl_crystal_size_mid 0.25
_exptl_crystal_size_min 0.11
_refine_diff_density_max 0.299
_refine_diff_density_min -0.247
_refine_diff_density_rms 0.045
_refine_ls_abs_structure_details 'Flack H D (1983), Acta Cryst. A39, 876-881'
_refine_ls_abs_structure_Flack 0.10(8)
_refine_ls_extinction_method none
_refine_ls_goodness_of_fit_ref 0.856
_refine_ls_hydrogen_treatment mixed
_refine_ls_matrix_type full
_refine_ls_number_parameters 552
_refine_ls_number_reflns 7897
_refine_ls_number_restraints 10
_refine_ls_restrained_S_all 0.871
_refine_ls_R_factor_all 0.1759
_refine_ls_R_factor_gt 0.0613
_refine_ls_shift/su_max 0.276
_refine_ls_shift/su_mean 0.029
_refine_ls_structure_factor_coef Fsqd
_refine_ls_weighting_details 'calc w=1/[\s^2^(Fo^2^)+(0.0853P)^2^+0.0000P] where P=(Fo^2^+2Fc^2^)/3'
_refine_ls_weighting_scheme calc
_refine_ls_wR_factor_gt 0.1425
_refine_ls_wR_factor_ref 0.1868
_reflns_number_gt 3000
_reflns_number_total 7897
_reflns_threshold_expression >2sigma(I)
_cod_data_source_file om000547m.cif
_cod_data_source_block compound_4
_cod_original_sg_symbol_H-M Pmc2(1)
_cod_database_code 4077587

loop_
_symmetry_equiv_pos_as_xyz
'x, y, z'
'-x, -y, z+1/2'
'x, -y, z+1/2'
'-x, y, z'

loop_
_atom_site_label
_atom_site_type_symbol
_atom_site_fract_x
_atom_site_fract_y
_atom_site_fract_z
_atom_site_U_iso_or_equiv
_atom_site_adp_type
_atom_site_occupancy
_atom_site_symmetry_multiplicity
_atom_site_calc_flag
_atom_site_refinement_flags
K1 K 0.5000 0.78017(9) 0.74226(6) 0.0593(3) Uani 1 2 d S
O1 O 0.5000 0.7128(5) 0.5978(3) 0.182(2) Uani 1 2 d S
O2 O 0.5000 0.8766(6) 0.88025(18) 0.213(3) Uani 1 2 d SD
O3 O 0.59883(8) 0.6462(2) 0.75676(12) 0.0802(8) Uani 1 1 d .
O4 O 0.5000 0.5268(3) 0.80600(18) 0.0764(11) Uani 1 2 d S
O5 O 0.5000 1.0308(3) 0.68671(18) 0.0986(14) Uani 1 2 d S
O6 O 0.60219(9) 0.9088(2) 0.72653(14) 0.0947(9) Uani 1 1 d .
C30 C 0.5249(5) 0.6147(11) 0.4921(8) 0.194(6) Uiso 0.50 1 d P
C30' C 0.5256(5) 0.7189(11) 0.4785(7) 0.179(5) Uiso 0.50 1 d P
C31 C 0.5287(4) 0.6017(11) 0.5778(8) 0.162(5) Uiso 0.454(7) 1 d P
C31' C 0.5512(5) 0.7137(11) 0.5486(7) 0.177(5) Uiso 0.546(7) 1 d P
C32 C 0.5263(3) 0.7839(7) 0.9943(2) 0.190(4) Uiso 0.771(6) 1 d PD
C32' C 0.5297(5) 0.8925(18) 1.0043(3) 0.114(7) Uiso 0.229(6) 1 d PD
C33 C 0.5448(3) 0.8168(9) 0.9185(3) 0.167(4) Uiso 0.50 1 d PD
C33' C 0.5468(3) 0.9077(12) 0.9245(3) 0.189(5) Uiso 0.50 1 d PD
C34 C 0.64668(15) 0.8218(5) 0.7056(2) 0.1158(18) Uani 1 1 d .
H34A H 0.6822 0.8674 0.7033 0.139 Uiso 1 1 calc R
H34B H 0.6390 0.7850 0.6579 0.139 Uiso 1 1 calc R
C35 C 0.64911(13) 0.7178(4) 0.7623(2) 0.1079(18) Uani 1 1 d .
H35A H 0.6813 0.6624 0.7539 0.130 Uiso 1 1 calc R
H35B H 0.6525 0.7553 0.8106 0.130 Uiso 1 1 calc R
C36 C 0.59957(14) 0.5396(4) 0.8047(2) 0.0881(14) Uani 1 1 d .
H36A H 0.5988 0.5693 0.8550 0.106 Uiso 1 1 calc R
H36B H 0.6336 0.4898 0.7975 0.106 Uiso 1 1 calc R
C37 C 0.54961(17) 0.4586(4) 0.7896(2) 0.1002(15) Uani 1 1 d .
H37A H 0.5494 0.4336 0.7386 0.120 Uiso 1 1 calc R
H37B H 0.5513 0.3807 0.8190 0.120 Uiso 1 1 calc R
C38 C 0.5506(2) 1.1007(4) 0.7048(3) 0.146(2) Uani 1 1 d .
H38A H 0.5523 1.1168 0.7569 0.176 Uiso 1 1 calc R
H38B H 0.5514 1.1829 0.6795 0.176 Uiso 1 1 calc R
C39 C 0.59907(18) 1.0193(5) 0.6815(3) 0.1254(18) Uani 1 1 d .
H39A H 0.5943 0.9935 0.6310 0.150 Uiso 1 1 calc R
H39B H 0.6337 1.0684 0.6853 0.150 Uiso 1 1 calc R
K2 K 1.0000 0.12272(10) 0.90759(6) 0.0645(3) Uani 1 2 d S
O7 O 1.0000 0.3585(4) 0.9779(3) 0.160(2) Uani 1 2 d S
O8 O 1.0000 -0.0821(4) 0.8038(4) 0.177(2) Uani 1 2 d S
O9 O 1.0000 -0.0530(4) 1.0259(2) 0.1271(18) Uani 1 2 d S
O10 O 0.89949(10) 0.0595(3) 0.97966(17) 0.1169(11) Uani 1 1 d .
O11 O 0.89904(12) 0.1861(3) 0.84449(17) 0.1308(11) Uani 1 1 d .
O12 O 1.0000 0.2920(4) 0.7863(3) 0.179(3) Uani 1 2 d S
C40 C 0.9733(3) 0.5440(6) 1.0336(6) 0.304(4) Uani 1 1 d .
C41 C 0.9716(5) 0.3846(12) 1.0437(8) 0.185(6) Uiso 0.50 1 d P
C41' C 0.9564(5) 0.4567(11) 0.9783(7) 0.159(4) Uiso 0.50 1 d P
C42 C 0.9707(2) -0.2752(5) 0.7695(5) 0.212(4) Uani 1 1 d .
C43 C 0.95090(17) -0.1495(5) 0.7877(4) 0.169(3) Uani 1 1 d .
C44 C 0.9495(2) -0.0513(6) 1.0663(3) 0.182(3) Uani 1 1 d .
H44A H 0.9490 -0.1232 1.1002 0.218 Uiso 1 1 calc R
H44B H 0.9472 0.0279 1.0943 0.218 Uiso 1 1 calc R
C45 C 0.9036(2) -0.0600(5) 1.0193(4) 0.161(3) Uani 1 1 d .
H45A H 0.8694 -0.0748 1.0471 0.193 Uiso 1 1 calc R
H45B H 0.9086 -0.1313 0.9856 0.193 Uiso 1 1 calc R
C46 C 0.85160(17) 0.0676(5) 0.9360(3) 0.166(2) Uani 1 1 d .
H46A H 0.8182 0.0675 0.9664 0.199 Uiso 1 1 calc R
H46B H 0.8498 -0.0063 0.9036 0.199 Uiso 1 1 calc R
C47 C 0.85381(17) 0.1902(5) 0.8917(3) 0.148(2) Uani 1 1 d .
H47A H 0.8193 0.1999 0.8640 0.178 Uiso 1 1 calc R
H47B H 0.8574 0.2638 0.9240 0.178 Uiso 1 1 calc R
C48 C 0.8977(3) 0.2895(5) 0.7981(3) 0.206(3) Uani 1 1 d .
H48A H 0.8988 0.3694 0.8257 0.248 Uiso 1 1 calc R
H48B H 0.8635 0.2881 0.7693 0.248 Uiso 1 1 calc R
C49 C 0.9497(3) 0.2797(6) 0.7479(3) 0.231(3) Uani 1 1 d .
H49A H 0.9492 0.1970 0.7230 0.277 Uiso 1 1 calc R
H49B H 0.9477 0.3468 0.7110 0.277 Uiso 1 1 calc R
C7 C 0.79100(11) 0.5060(3) 0.63253(14) 0.0531(10) Uani 1 1 d D
C9 C 0.73821(11) 0.4787(3) 0.49628(16) 0.0480(9) Uani 1 1 d .
C10 C 0.83865(13) 0.5739(3) 0.6729(2) 0.0671(11) Uani 1 1 d .
H10A H 0.8716(11) 0.592(2) 0.6405(14) 0.060(8) Uiso 1 1 d .
H10B H 0.8460(16) 0.526(4) 0.739(3) 0.159(15) Uiso 1 1 d .
C20 C 0.73595(14) 0.5580(3) 0.42580(18) 0.0621(11) Uani 1 1 d .
H20A H 0.7120(10) 0.515(3) 0.3987(15) 0.068(9) Uiso 1 1 d .
H20B H 0.7773(10) 0.549(2) 0.4043(15) 0.061(8) Uiso 1 1 d .
C11 C 0.82129(12) 0.7018(3) 0.70183(16) 0.0507(9) Uani 1 1 d .
C12 C 0.80449(14) 0.7208(3) 0.77290(18) 0.0688(12) Uani 1 1 d .
H12A H 0.8040 0.6502 0.8042 0.083 Uiso 1 1 calc R
C13 C 0.78843(14) 0.8381(3) 0.7998(2) 0.0749(12) Uani 1 1 d .
H13A H 0.7778 0.8461 0.8485 0.090 Uiso 1 1 calc R
C14 C 0.78806(13) 0.9438(4) 0.7550(2) 0.0782(12) Uani 1 1 d .
H14A H 0.7773 1.0243 0.7725 0.094 Uiso 1 1 calc R
C15 C 0.80386(15) 0.9282(3) 0.6844(2) 0.0772(13) Uani 1 1 d .
H15A H 0.8032 0.9990 0.6532 0.093 Uiso 1 1 calc R
C16 C 0.82068(14) 0.8113(3) 0.65793(19) 0.0708(12) Uani 1 1 d .
H16A H 0.8320 0.8048 0.6095 0.085 Uiso 1 1 calc R
C21 C 0.71394(12) 0.6951(3) 0.43414(16) 0.0500(10) Uani 1 1 d .
C22 C 0.71310(13) 0.7606(3) 0.49908(19) 0.0608(10) Uani 1 1 d .
H22A H 0.7235 0.7184 0.5418 0.073 Uiso 1 1 calc R
C23 C 0.69700(15) 0.8889(3) 0.5021(2) 0.0738(12) Uani 1 1 d .
H23 H 0.7026(10) 0.933(2) 0.5382(14) 0.052(8) Uiso 1 1 d .
C24 C 0.67973(15) 0.9506(3) 0.4408(2) 0.0783(13) Uani 1 1 d .
H24A H 0.6692 1.0369 0.4430 0.094 Uiso 1 1 calc R
C25 C 0.67777(15) 0.8858(3) 0.3758(2) 0.0802(13) Uani 1 1 d .
H25A H 0.6648 0.9272 0.3340 0.096 Uiso 1 1 calc R
C26 C 0.69512(14) 0.7592(3) 0.37235(18) 0.0631(11) Uani 1 1 d .
H26A H 0.6942 0.7160 0.3278 0.076 Uiso 1 1 calc R
B12 B 0.75135(16) 0.4167(3) 0.6786(2) 0.0659(14) Uani 1 1 d D
H12 H 0.7500 0.4540 0.7349 0.079 Uiso 1 1 calc R
B11 B 0.68194(17) 0.3911(4) 0.6340(2) 0.0647(13) Uani 1 1 d .
H11 H 0.6486 0.4373 0.6663 0.078 Uiso 1 1 calc R
B10 B 0.67956(15) 0.4414(4) 0.5380(2) 0.0530(12) Uani 1 1 d .
H10 H 0.6491 0.5204 0.5313 0.064 Uiso 1 1 calc R
B8 B 0.79030(15) 0.5168(4) 0.54703(17) 0.0528(11) Uani 1 1 d D
H8 H 0.8049 0.6148 0.5341 0.063 Uiso 1 1 calc R
B2 B 0.79990(15) 0.3465(3) 0.6045(2) 0.0564(12) Uani 1 1 d D
H2 H 0.8411(10) 0.292(2) 0.6191(14) 0.060(8) Uiso 1 1 d .
B6 B 0.73331(17) 0.2737(4) 0.6381(2) 0.0598(13) Uani 1 1 d .
H6 H 0.7277(10) 0.209(2) 0.6702(14) 0.052(8) Uiso 1 1 d .
B5 B 0.68500(16) 0.2766(4) 0.5659(2) 0.0600(13) Uani 1 1 d .
H5 H 0.6611(11) 0.224(3) 0.5559(16) 0.075(10) Uiso 1 1 d .
B4 B 0.71845(15) 0.3268(3) 0.4870(2) 0.0506(11) Uani 1 1 d .
H4 H 0.7038(10) 0.288(2) 0.4327(14) 0.058(8) Uiso 1 1 d .
B3 B 0.78618(15) 0.3614(3) 0.5037(2) 0.0541(12) Uani 1 1 d .
H3 H 0.8194 0.3376 0.4642 0.065 Uiso 1 1 calc R
B1 B 0.75693(17) 0.2378(4) 0.5509(2) 0.0591(13) Uani 1 1 d .
H1 H 0.7702(10) 0.151(3) 0.5441(14) 0.059(8) Uiso 1 1 d .
H H 0.6931(10) 0.507(3) 0.6063(15) 0.066(8) Uiso 1 1 d .

loop_
_atom_site_aniso_label
_atom_site_aniso_U_11
_atom_site_aniso_U_22
_atom_site_aniso_U_33
_atom_site_aniso_U_23
_atom_site_aniso_U_13
_atom_site_aniso_U_12
K1 0.0498(5) 0.0594(6) 0.0687(6) 0.0059(6) 0.000 0.000
O1 0.156(4) 0.253(5) 0.137(4) -0.119(4) 0.000 0.000
O2 0.149(4) 0.395(9) 0.095(4) -0.015(5) 0.000 0.000
O3 0.0556(12) 0.1101(17) 0.0750(17) 0.0089(15) -0.0096(12) 0.0203(13)
O4 0.090(2) 0.063(2) 0.077(2) -0.0131(19) 0.000 0.000
O5 0.154(3) 0.056(2) 0.086(3) 0.0049(19) 0.000 0.000
O6 0.0933(16) 0.1143(18) 0.0765(18) 0.0140(16) -0.0049(15) -0.0487(15)
C34 0.060(2) 0.187(4) 0.100(3) -0.004(3) 0.018(2) -0.037(3)
C35 0.0395(18) 0.189(4) 0.095(3) 0.005(3) -0.004(2) -0.015(3)
C36 0.085(2) 0.108(3) 0.071(3) -0.013(3) -0.009(2) 0.034(2)
C37 0.133(3) 0.073(2) 0.094(3) -0.003(2) 0.011(3) 0.035(3)
C38 0.280(6) 0.062(2) 0.097(3) 0.020(2) -0.045(4) -0.056(3)
C39 0.141(3) 0.127(3) 0.108(4) 0.039(3) -0.016(3) -0.075(3)
K2 0.0521(5) 0.0724(7) 0.0691(7) 0.0070(6) 0.000 0.000
O7 0.191(4) 0.121(3) 0.167(4) -0.074(3) 0.000 0.000
O8 0.098(3) 0.140(3) 0.294(6) -0.111(4) 0.000 0.000
O9 0.177(4) 0.107(3) 0.097(3) 0.030(2) 0.000 0.000
O10 0.0831(16) 0.131(2) 0.136(2) -0.044(2) 0.0255(17) -0.0255(17)
O11 0.119(2) 0.149(2) 0.124(2) -0.044(2) -0.0489(18) 0.0722(19)
O12 0.349(8) 0.099(3) 0.089(3) 0.020(3) 0.000 0.000
C40 0.175(7) 0.183(4) 0.555(11) -0.216(5) 0.005(6) 0.007(4)
C42 0.120(4) 0.149(4) 0.367(10) -0.103(5) -0.014(4) 0.009(3)
C43 0.064(3) 0.167(4) 0.275(7) -0.098(4) 0.001(3) -0.037(3)
C44 0.202(5) 0.228(6) 0.116(4) 0.053(4) 0.055(4) -0.034(5)
C45 0.127(4) 0.142(5) 0.213(6) -0.004(4) 0.065(4) -0.041(4)
C46 0.066(3) 0.225(5) 0.207(5) -0.127(4) 0.000(3) -0.025(3)
C47 0.058(2) 0.179(4) 0.207(5) -0.083(4) -0.030(3) 0.040(3)
C48 0.305(7) 0.173(5) 0.141(5) 0.014(4) -0.076(5) 0.126(5)
C49 0.404(8) 0.204(5) 0.085(3) 0.013(4) -0.108(4) 0.118(5)
C7 0.0538(17) 0.0455(18) 0.060(2) 0.0019(17) -0.0067(16) 0.0047(17)
C9 0.0531(16) 0.0465(18) 0.0443(17) -0.0030(16) 0.0023(16) 0.0037(16)
C10 0.0545(19) 0.072(2) 0.075(2) -0.004(2) -0.0106(19) -0.0023(18)
C20 0.075(2) 0.059(2) 0.052(2) -0.0049(18) -0.0055(18) -0.0017(19)
C11 0.0509(17) 0.0513(19) 0.0500(19) -0.0018(16) -0.0127(15) -0.0060(16)
C12 0.081(2) 0.056(2) 0.069(2) 0.0075(19) -0.0091(19) -0.011(2)
C13 0.076(2) 0.085(2) 0.064(2) -0.012(2) -0.001(2) -0.015(2)
C14 0.069(2) 0.075(2) 0.090(3) -0.012(2) -0.004(2) -0.007(2)
C15 0.095(3) 0.061(2) 0.075(3) 0.007(2) -0.007(2) 0.004(2)
C16 0.083(2) 0.086(3) 0.044(2) 0.006(2) -0.0015(19) -0.008(2)
C21 0.0530(18) 0.0438(18) 0.053(2) 0.0052(16) 0.0038(16) -0.0043(16)
C22 0.075(2) 0.0511(19) 0.056(2) 0.0084(18) 0.0044(19) 0.0056(18)
C23 0.088(2) 0.056(2) 0.077(2) 0.002(2) 0.010(2) 0.002(2)
C24 0.085(2) 0.054(2) 0.096(3) 0.008(2) 0.010(2) 0.014(2)
C25 0.088(3) 0.072(2) 0.081(3) 0.033(2) -0.014(2) 0.007(2)
C26 0.071(2) 0.066(2) 0.053(2) 0.0046(19) -0.0053(17) -0.0086(19)
B12 0.088(3) 0.055(2) 0.054(3) -0.012(2) -0.002(2) 0.004(2)
B11 0.065(2) 0.055(2) 0.074(3) 0.004(2) 0.024(2) 0.007(2)
B10 0.0446(19) 0.047(2) 0.067(3) 0.004(2) 0.001(2) 0.004(2)
B8 0.053(2) 0.046(2) 0.059(2) -0.005(2) -0.013(2) 0.006(2)
B2 0.055(2) 0.054(2) 0.060(2) 0.002(2) -0.008(2) 0.013(2)
B6 0.076(3) 0.048(2) 0.055(2) 0.007(2) 0.003(2) -0.003(2)
B5 0.063(2) 0.045(2) 0.072(3) -0.006(2) 0.007(2) -0.015(2)
B4 0.061(2) 0.043(2) 0.047(2) -0.003(2) -0.001(2) -0.004(2)
B3 0.0462(19) 0.058(2) 0.058(2) -0.005(2) 0.003(2) 0.008(2)
B1 0.067(2) 0.045(2) 0.066(3) -0.003(2) 0.002(2) 0.007(2)

loop_
_atom_type_symbol
_atom_type_description
_atom_type_scat_dispersion_real
_atom_type_scat_dispersion_imag
_atom_type_scat_source
C C 0.0033 0.0016 'International Tables Vol C Tables 4.2.6.8 and 6.1.1.4'
H H 0.0000 0.0000 'International Tables Vol C Tables 4.2.6.8 and 6.1.1.4'
B B 0.0013 0.0007 'International Tables Vol C Tables 4.2.6.8 and 6.1.1.4'
O O 0.0106 0.0060 'International Tables Vol C Tables 4.2.6.8 and 6.1.1.4'
K K 0.2009 0.2494 'International Tables Vol C Tables 4.2.6.8 and 6.1.1.4'

loop_
_geom_angle_atom_site_label_1
_geom_angle_atom_site_label_2
_geom_angle_atom_site_label_3
_geom_angle
_geom_angle_site_symmetry_1
_geom_angle_site_symmetry_3
O2 K1 O1 173.20(18) . .
O2 K1 O3 95.53(8) . 4_655
O1 K1 O3 87.95(8) . 4_655
O2 K1 O3 95.53(8) . .
O1 K1 O3 87.95(8) . .
O3 K1 O3 117.94(10) 4_655 .
O2 K1 O6 85.41(8) . .
O1 K1 O6 91.28(8) . .
O3 K1 O6 178.14(8) 4_655 .
O3 K1 O6 60.33(7) . .
O2 K1 O6 85.41(8) . 4_655
O1 K1 O6 91.28(8) . 4_655
O3 K1 O6 60.33(7) 4_655 4_655
O3 K1 O6 178.14(8) . 4_655
O6 K1 O6 121.40(11) . 4_655
O2 K1 O5 89.77(15) . .
O1 K1 O5 83.43(14) . .
O3 K1 O5 120.45(5) 4_655 .
O3 K1 O5 120.45(5) . .
O6 K1 O5 61.11(5) . .
O6 K1 O5 61.11(5) 4_655 .
O2 K1 O4 87.65(14) . .
O1 K1 O4 99.16(14) . .
O3 K1 O4 59.87(5) 4_655 .
O3 K1 O4 59.87(5) . .
O6 K1 O4 118.62(5) . .
O6 K1 O4 118.62(5) 4_655 .
O5 K1 O4 177.42(10) . .
O2 K1 C33 23.32(14) . .
O1 K1 C33 160.19(13) . .
O3 K1 C33 103.41(14) 4_655 .
O3 K1 C33 72.42(13) . .
O6 K1 C33 76.86(14) . .
O6 K1 C33 108.42(14) 4_655 .
O5 K1 C33 103.91(17) . .
O4 K1 C33 73.65(16) . .
O2 K1 C33 23.32(14) . 4_655
O1 K1 C33 160.19(13) . 4_655
O3 K1 C33 72.42(13) 4_655 4_655
O3 K1 C33 103.41(14) . 4_655
O6 K1 C33 108.42(14) . 4_655
O6 K1 C33 76.86(14) 4_655 4_655
O5 K1 C33 103.91(17) . 4_655
O4 K1 C33 73.65(16) . 4_655
C33 K1 C33 36.3(2) . 4_655
C31 O1 C31 58.9(9) 4_655 .
C31 O1 C31' 56.8(6) 4_655 4_655
C31 O1 C31' 104.0(7) . 4_655
C31 O1 C31' 104.0(7) 4_655 .
C31 O1 C31' 56.8(6) . .
C31' O1 C31' 107.0(10) 4_655 .
C31 O1 K1 117.9(6) 4_655 .
C31 O1 K1 117.9(6) . .
C31' O1 K1 125.0(5) 4_655 .
C31' O1 K1 125.0(5) . .
C33' O2 C33' 103.8(7) . 4_655
C33' O2 C33 114.1(5) . 4_655
C33' O2 C33 39.2(6) 4_655 4_655
C33' O2 C33 39.2(6) . .
C33' O2 C33 114.1(5) 4_655 .
C33 O2 C33 97.4(7) 4_655 .
C33' O2 K1 128.1(3) . .
C33' O2 K1 128.1(3) 4_655 .
C33 O2 K1 107.3(4) 4_655 .
C33 O2 K1 107.3(4) . .
C36 O3 C35 110.9(3) . .
C36 O3 K1 117.85(18) . .
C35 O3 K1 117.8(2) . .
C37 O4 C37 113.9(4) 4_655 .
C37 O4 K1 111.9(2) 4_655 .
C37 O4 K1 111.9(2) . .
C38 O5 C38 113.1(4) . 4_655
C38 O5 K1 112.5(2) . .
C38 O5 K1 112.5(2) 4_655 .
C39 O6 C34 113.0(3) . .
C39 O6 K1 113.7(2) . .
C34 O6 K1 111.6(2) . .
C30' C30 C30 90.8(8) . 4_655
C30' C30 C31 107.9(13) . .
C30 C30 C31 93.3(6) 4_655 .
C30' C30 C31' 60.7(10) . .
C30 C30 C31' 113.2(6) 4_655 .
C31 C30 C31' 52.0(7) . .
C30' C30 C30' 48.1(10) . 4_655
C30 C30 C30' 42.7(5) 4_655 4_655
C31 C30 C30' 104.5(10) . 4_655
C31' C30 C30' 87.8(8) . 4_655
C30' C30 C31 104.4(11) . 4_655
C30 C30 C31 51.0(5) 4_655 4_655
C31 C30 C31 42.3(7) . 4_655
C31' C30 C31 77.7(8) . 4_655
C30' C30 C31 72.5(7) 4_655 4_655
C30 C30' C30' 89.2(8) . 4_655
C30 C30' C31' 76.5(11) . .
C30' C30' C31' 115.4(7) 4_655 .
C30 C30' C30 46.4(10) . 4_655
C30' C30' C30 42.7(5) 4_655 4_655
C31' C30' C30 98.7(10) . 4_655
C31 C31 C31' 112.7(7) 4_655 .
C31 C31 O1 60.6(5) 4_655 .
C31' C31 O1 66.2(8) . .
C31 C31 C30 86.7(6) 4_655 .
C31' C31 C30 64.3(9) . .
O1 C31 C30 99.4(9) . .
C31 C31 C30 51.0(5) 4_655 4_655
C31' C31 C30 83.6(9) . 4_655
O1 C31 C30 80.8(7) . 4_655
C30 C31 C30 35.7(7) . 4_655
C31 C31' C30' 102.4(11) . .
C31 C31' O1 57.0(7) . .
C30' C31' O1 101.1(9) . .
C31 C31' C30 63.7(9) . .
C30' C31' C30 42.8(7) . .
O1 C31' C30 93.9(8) . .
C32' C32 C32 94.1(7) . 4_655
C32' C32 C33 84.4(6) . .
C32 C32 C33 107.1(4) 4_655 .
C32' C32 C32' 53.6(10) . 4_655
C32 C32 C32' 40.5(6) 4_655 4_655
C33 C32 C32' 100.0(5) . 4_655
C32' C32 C33' 54.2(5) . .
C32 C32 C33' 105.0(3) 4_655 .
C33 C32 C33' 30.2(5) . .
C32' C32 C33' 80.1(5) 4_655 .
C32 C32' C32' 85.9(7) . 4_655
C32 C32' C33' 88.2(8) . .
C32' C32' C33' 105.4(5) 4_655 .
C32 C32' C32 45.3(7) . 4_655
C32' C32' C32 40.5(6) 4_655 4_655
C33' C32' C32 99.7(6) . 4_655
C32 C32' C33 56.2(6) . .
C32' C32' C33 101.5(4) 4_655 .
C33' C32' C33 32.0(6) . .
C32 C32' C33 77.3(6) 4_655 .
C33' C33 O2 70.2(6) . .
C33' C33 C32 97.6(7) . .
O2 C33 C32 109.7(5) . .
C33' C33 C32' 58.2(7) . .
O2 C33 C32' 95.2(6) . .
C32 C33 C32' 39.4(6) . .
C33' C33 K1 103.6(5) . .
O2 C33 K1 49.3(3) . .
C32 C33 K1 139.4(5) . .
C32' C33 K1 144.5(5) . .
C33 C33' O2 70.6(6) . .
C33 C33' C32' 89.8(10) . .
O2 C33' C32' 108.5(6) . .
C33 C33' C32 52.2(6) . .
O2 C33' C32 91.7(5) . .
C32' C33' C32 37.5(7) . .
O6 C34 C35 107.1(3) . .
O3 C35 C34 107.2(3) . .
O3 C36 C37 108.5(3) . .
O4 C37 C36 110.3(3) . .
O5 C38 C39 107.2(3) . .
O6 C39 C38 109.4(4) . .
O11 K2 O11 122.10(14) . 4_755
O11 K2 O7 89.11(9) . .
O11 K2 O7 89.11(9) 4_755 .
O11 K2 O10 176.87(10) . 4_755
O11 K2 O10 60.56(9) 4_755 4_755
O7 K2 O10 89.29(9) . 4_755
O11 K2 O10 60.56(9) . .
O11 K2 O10 176.87(10) 4_755 .
O7 K2 O10 89.29(8) . .
O10 K2 O10 116.73(13) 4_755 .
O11 K2 O12 61.41(7) . .
O11 K2 O12 61.41(7) 4_755 .
O7 K2 O12 79.46(15) . .
O10 K2 O12 120.88(6) 4_755 .
O10 K2 O12 120.88(6) . .
O11 K2 O9 118.43(7) . .
O11 K2 O9 118.43(7) 4_755 .
O7 K2 O9 102.29(14) . .
O10 K2 O9 59.35(6) 4_755 .
O10 K2 O9 59.35(6) . .
O12 K2 O9 178.25(14) . .
O11 K2 O8 84.13(9) . .
O11 K2 O8 84.13(9) 4_755 .
O7 K2 O8 165.96(17) . .
O10 K2 O8 98.00(9) 4_755 .
O10 K2 O8 98.00(9) . .
O12 K2 O8 86.50(16) . .
O9 K2 O8 91.75(15) . .
C41 O7 C41 57.4(10) 4_755 .
C41 O7 C41' 61.2(7) 4_755 4_755
C41 O7 C41' 101.8(8) . 4_755
C41 O7 C41' 101.8(8) 4_755 .
C41 O7 C41' 61.2(7) . .
C41' O7 C41' 91.1(9) 4_755 .
C41 O7 K2 124.7(6) 4_755 .
C41 O7 K2 124.7(6) . .
C41' O7 K2 128.5(5) 4_755 .
C41' O7 K2 128.5(5) . .
C43 O8 C43 114.0(5) . 4_755
C43 O8 K2 121.0(3) . .
C43 O8 K2 121.0(3) 4_755 .
C44 O9 C44 116.8(6) 4_755 .
C44 O9 K2 113.1(3) 4_755 .
C44 O9 K2 113.1(3) . .
C46 O10 C45 113.4(4) . .
C46 O10 K2 114.3(3) . .
C45 O10 K2 112.4(2) . .
C48 O11 C47 110.2(4) . .
C48 O11 K2 117.9(3) . .
C47 O11 K2 115.3(3) . .
C49 O12 C49 118.2(6) . 4_755
C49 O12 K2 109.8(3) . .
C49 O12 K2 109.8(3) 4_755 .
C40 C40 C41' 106.5(5) 4_755 .
C40 C40 C41 91.4(4) 4_755 .
C41' C40 C41 55.7(7) . .
C41 C41 O7 61.3(5) 4_755 .
C41 C41 C41' 104.3(6) 4_755 .
O7 C41 C41' 61.0(8) . .
C41 C41 C40 88.6(4) 4_755 .
O7 C41 C40 94.8(8) . .
C41' C41 C40 53.5(7) . .
C40 C41' O7 104.4(8) . .
C40 C41' C41 70.8(9) . .
O7 C41' C41 57.8(7) . .
C42 C42 C43 109.3(3) 4_755 .
O8 C43 C42 103.4(4) . .
C45 C44 O9 110.2(5) . .
C44 C45 O10 108.0(4) . .
O10 C46 C47 109.3(4) . .
O11 C47 C46 109.7(4) . .
O11 C48 C49 107.4(5) . .
O12 C49 C48 112.4(5) . .
C10 C7 B12 117.3(3) . .
C10 C7 B8 117.2(3) . .
B12 C7 B8 124.9(3) . .
C10 C7 B2 119.3(2) . .
B12 C7 B2 70.8(2) . .
B8 C7 B2 77.0(2) . .
C20 C9 B8 112.6(2) . .
C20 C9 B10 119.4(2) . .
B8 C9 B10 116.6(3) . .
C20 C9 B4 114.6(3) . .
B8 C9 B4 121.1(3) . .
B10 C9 B4 65.2(2) . .
C20 C9 B3 118.9(3) . .
B8 C9 B3 66.6(2) . .
B10 C9 B3 111.8(2) . .
B4 C9 B3 60.6(2) . .
C11 C10 C7 112.2(2) . .
C21 C20 C9 115.4(3) . .
C12 C11 C16 115.3(3) . .
C12 C11 C10 123.1(3) . .
C16 C11 C10 121.6(3) . .
C13 C12 C11 123.3(3) . .
C12 C13 C14 119.9(3) . .
C15 C14 C13 118.3(3) . .
C14 C15 C16 121.7(3) . .
C15 C16 C11 121.5(3) . .
C22 C21 C26 117.8(3) . .
C22 C21 C20 123.7(3) . .
C26 C21 C20 118.5(3) . .
C21 C22 C23 121.0(3) . .
C24 C23 C22 120.3(4) . .
C23 C24 C25 119.9(3) . .
C24 C25 C26 119.8(3) . .
C25 C26 C21 121.1(3) . .
C7 B12 B6 115.4(3) . .
C7 B12 B11 112.4(3) . .
B6 B12 B11 57.6(2) . .
C7 B12 B2 58.86(19) . .
B6 B12 B2 61.2(2) . .
B11 B12 B2 99.7(2) . .
B5 B11 B6 61.0(2) . .
B5 B11 B10 60.3(2) . .
B6 B11 B10 105.3(3) . .
B5 B11 B12 112.2(3) . .
B6 B11 B12 56.8(2) . .
B10 B11 B12 114.1(3) . .
C9 B10 B4 57.81(19) . .
C9 B10 B5 107.3(3) . .
B4 B10 B5 58.2(2) . .
C9 B10 B11 119.2(3) . .
B4 B10 B11 107.4(3) . .
B5 B10 B11 56.8(2) . .
C7 B8 C9 124.8(3) . .
C7 B8 B3 112.1(3) . .
C9 B8 B3 58.66(19) . .
C7 B8 B2 55.31(18) . .
C9 B8 B2 99.8(2) . .
B3 B8 B2 57.7(2) . .
C7 B2 B1 132.9(3) . .
C7 B2 B6 100.6(2) . .
B1 B2 B6 56.4(2) . .
C7 B2 B3 101.0(2) . .
B1 B2 B3 54.6(2) . .
B6 B2 B3 102.1(2) . .
C7 B2 B12 50.30(16) . .
B1 B2 B12 106.2(2) . .
B6 B2 B12 53.75(19) . .
B3 B2 B12 123.8(2) . .
C7 B2 B8 47.69(15) . .
B1 B2 B8 101.2(2) . .
B6 B2 B8 114.9(2) . .
B3 B2 B8 53.96(18) . .
B12 B2 B8 88.3(2) . .
B12 B6 B11 65.6(2) . .
B12 B6 B1 120.3(3) . .
B11 B6 B1 109.9(3) . .
B12 B6 B5 118.5(3) . .
B11 B6 B5 59.3(2) . .
B1 B6 B5 61.4(2) . .
B12 B6 B2 65.1(2) . .
B11 B6 B2 107.6(3) . .
B1 B6 B2 60.4(2) . .
B5 B6 B2 107.6(3) . .
B11 B5 B4 114.6(3) . .
B11 B5 B6 59.6(2) . .
B4 B5 B6 109.5(3) . .
B11 B5 B1 108.0(3) . .
B4 B5 B1 59.7(2) . .
B6 B5 B1 58.8(2) . .
B11 B5 B10 62.9(2) . .
B4 B5 B10 60.5(2) . .
B6 B5 B10 106.2(3) . .
B1 B5 B10 104.0(3) . .
C9 B4 B3 60.3(2) . .
C9 B4 B5 109.4(3) . .
B3 B4 B5 110.7(3) . .
C9 B4 B1 106.6(3) . .
B3 B4 B1 59.2(2) . .
B5 B4 B1 61.6(2) . .
C9 B4 B10 57.00(19) . .
B3 B4 B10 105.2(3) . .
B5 B4 B10 61.4(2) . .
B1 B4 B10 106.0(3) . .
C9 B3 B4 59.06(19) . .
C9 B3 B1 108.1(3) . .
B4 B3 B1 62.4(2) . .
C9 B3 B8 54.70(18) . .
B4 B3 B8 108.9(3) . .
B1 B3 B8 118.4(3) . .
C9 B3 B2 105.0(2) . .
B4 B3 B2 109.1(3) . .
B1 B3 B2 60.6(2) . .
B8 B3 B2 68.4(2) . .
B3 B1 B6 116.1(3) . .
B3 B1 B4 58.3(2) . .
B6 B1 B4 109.4(3) . .
B3 B1 B5 107.6(3) . .
B6 B1 B5 59.8(2) . .
B4 B1 B5 58.7(2) . .
B3 B1 B2 64.7(2) . .
B6 B1 B2 63.3(2) . .
B4 B1 B2 109.2(3) . .
B5 B1 B2 108.5(3) . .

loop_
_geom_bond_atom_site_label_1
_geom_bond_atom_site_label_2
_geom_bond_distance
_geom_bond_site_symmetry_2
K1 O2 2.717(4) .
K1 O1 2.734(5) .
K1 O3 2.744(2) 4_655
K1 O3 2.744(2) .
K1 O6 2.788(2) .
K1 O6 2.788(2) 4_655
K1 O5 2.791(3) .
K1 O4 2.874(3) .
K1 C33 3.418(7) .
K1 C33 3.418(7) 4_655
O1 C31 1.389(12) 4_655
O1 C31 1.389(12) .
O1 C31' 1.515(13) 4_655
O1 C31' 1.515(13) .
O2 C33' 1.414(6) .
O2 C33' 1.414(6) 4_655
O2 C33 1.417(7) 4_655
O2 C33 1.417(7) .
O3 C36 1.411(4) .
O3 C35 1.412(4) .
O4 C37 1.409(4) 4_655
O4 C37 1.409(4) .
O5 C38 1.444(5) .
O5 C38 1.444(5) 4_655
O6 C39 1.413(5) .
O6 C34 1.442(5) .
C30 C30' 1.108(16) .
C30 C30 1.18(2) 4_655
C30 C31 1.576(19) .
C30 C31' 1.585(17) .
C30 C30' 1.634(15) 4_655
C30 C31 2.025(17) 4_655
C30' C30' 1.22(2) 4_655
C30' C31' 1.422(17) .
C30' C30 1.634(15) 4_655
C31 C31 1.37(2) 4_655
C31 C31' 1.386(16) .
C31 C30 2.025(17) 4_655
C32 C32' 1.143(19) .
C32 C32 1.251(13) 4_655
C32 C33 1.496(7) .
C32 C32' 1.754(15) 4_655
C32 C33' 1.876(11) .
C32' C32' 1.42(2) 4_655
C32' C33' 1.523(7) .
C32' C32 1.754(15) 4_655
C32' C33 1.792(12) .
C33 C33' 0.951(15) .
C34 C35 1.498(6) .
C36 C37 1.482(5) .
C38 C39 1.490(7) .
K2 O11 2.745(3) .
K2 O11 2.745(3) 4_755
K2 O7 2.763(5) .
K2 O10 2.809(3) 4_755
K2 O10 2.809(3) .
K2 O12 2.830(5) .
K2 O9 2.831(4) .
K2 O8 2.849(5) .
O7 C41 1.407(14) 4_755
O7 C41 1.407(14) .
O7 C41' 1.453(12) 4_755
O7 C41' 1.453(12) .
O8 C43 1.393(5) .
O8 C43 1.393(5) 4_755
O9 C44 1.410(6) 4_755
O9 C44 1.410(6) .
O10 C46 1.395(5) .
O10 C45 1.439(6) .
O11 C48 1.368(6) .
O11 C47 1.380(5) .
O12 C49 1.394(6) .
O12 C49 1.394(6) 4_755
C40 C40 1.271(12) 4_755
C40 C41' 1.417(14) .
C40 C41 1.664(13) .
C41 C41 1.35(2) 4_755
C41 C41' 1.457(18) .
C42 C42 1.396(10) 4_755
C42 C43 1.425(7) .
C44 C45 1.394(8) .
C46 C47 1.509(7) .
C48 C49 1.545(9) .
C7 C10 1.525(4) .
C7 B12 1.568(4) .
C7 B8 1.569(4) .
C7 B2 1.745(4) .
C9 C20 1.531(4) .
C9 B8 1.599(4) .
C9 B10 1.637(5) .
C9 B4 1.652(5) .
C9 B3 1.673(4) .
C10 C11 1.487(4) .
C20 C21 1.522(4) .
C11 C12 1.375(4) .
C11 C16 1.391(4) .
C12 C13 1.367(5) .
C13 C14 1.369(5) .
C14 C15 1.355(5) .
C15 C16 1.365(5) .
C21 C22 1.369(4) .
C21 C26 1.386(4) .
C22 C23 1.385(4) .
C23 C24 1.355(5) .
C24 C25 1.368(5) .
C25 C26 1.378(5) .
B12 B6 1.712(5) .
B12 B11 1.862(6) .
B12 B2 1.926(5) .
B11 B5 1.722(6) .
B11 B6 1.727(6) .
B11 B10 1.833(6) .
B10 B4 1.772(5) .
B10 B5 1.788(5) .
B8 B3 1.798(5) .
B8 B2 2.068(5) .
B2 B1 1.811(5) .
B2 B6 1.860(5) .
B2 B3 1.879(6) .
B6 B1 1.734(6) .
B6 B5 1.751(6) .
B5 B4 1.730(6) .
B5 B1 1.780(6) .
B4 B3 1.679(5) .
B4 B1 1.748(5) .
B3 B1 1.695(5) .
